data_4336122
loop_
_publ_author_name
'Girijesh Kumar'
'Rajeev Gupta'

_publ_section_title
;
 Three-Dimensional {Co3+-Zn2+} and {Co3+-Cd2+} Networks Originated from
 Carboxylate-rich Building Blocks: Syntheses, Structures, and
 Heterogeneous Catalysis
;
_journal_name_full 'Inorganic Chemistry'
_journal_page_first 10773
_journal_page_last 10787
_journal_paper_doi 10.1021/ic400536e
_journal_volume 52
_journal_year 2013
_chemical_formula_moiety '2(C84 H44 Co2 N12 O30 Zn5), 2(O6 Zn), 27(O)'
_chemical_formula_sum 'C168 H88 Co4 N24 O99 Zn12'
_chemical_formula_weight 5046.78
_chemical_name_systematic
;
 ?
;
_space_group_IT_number 2
_symmetry_cell_setting triclinic
_symmetry_space_group_name_Hall '-P 1'
_symmetry_space_group_name_H-M 'P -1'
_atom_sites_solution_hydrogens geom
_atom_sites_solution_primary direct
_atom_sites_solution_secondary difmap
_audit_creation_method SHELXL-97
_cell_angle_alpha 92.586(5)
_cell_angle_beta 105.969(5)
_cell_angle_gamma 117.000(5)
_cell_formula_units_Z 1
_cell_length_a 16.082(5)
_cell_length_b 17.074(5)
_cell_length_c 27.878(5)
_cell_measurement_reflns_used 7168
_cell_measurement_temperature 150(2)
_cell_volume 6427(3)
_computing_cell_refinement 'X-calibur S SAINT'
_computing_data_collection 'Xcalibur, Sapphire3'
_computing_data_reduction 'X-calibur S SAINT'
_computing_molecular_graphics 'Oxford SHELXTL'
_computing_publication_material 'Oxford SHELXTL'
_computing_structure_refinement 'SHELXL-97 (Sheldrick, 1997)'
_computing_structure_solution 'SHELXS-97 (Sheldrick, 1990)'
_diffrn_ambient_temperature 150(2)
_diffrn_measured_fraction_theta_full 0.898
_diffrn_measured_fraction_theta_max 0.898
_diffrn_measurement_device_type 'Xcalibur, Sapphire3'
_diffrn_measurement_method '\w scans'
_diffrn_radiation_monochromator graphite
_diffrn_radiation_source 'fine-focus sealed tube'
_diffrn_radiation_type MoK\a
_diffrn_radiation_wavelength 0.71073
_diffrn_reflns_av_R_equivalents 0.0809
_diffrn_reflns_av_sigmaI/netI 0.1437
_diffrn_reflns_limit_h_max 19
_diffrn_reflns_limit_h_min -19
_diffrn_reflns_limit_k_max 20
_diffrn_reflns_limit_k_min -20
_diffrn_reflns_limit_l_max 33
_diffrn_reflns_limit_l_min -33
_diffrn_reflns_number 43538
_diffrn_reflns_theta_full 25.00
_diffrn_reflns_theta_max 25.00
_diffrn_reflns_theta_min 2.85
_exptl_absorpt_coefficient_mu 1.432
_exptl_absorpt_correction_type none
_exptl_crystal_colour green
_exptl_crystal_density_diffrn 1.304
_exptl_crystal_description block
_exptl_crystal_F_000 2524
_exptl_crystal_size_max 0.23
_exptl_crystal_size_mid 0.20
_exptl_crystal_size_min 0.10
_refine_diff_density_max 2.057
_refine_diff_density_min -1.491
_refine_diff_density_rms 0.128
_refine_ls_extinction_method none
_refine_ls_goodness_of_fit_ref 0.938
_refine_ls_hydrogen_treatment constr
_refine_ls_matrix_type full
_refine_ls_number_parameters 1348
_refine_ls_number_reflns 20318
_refine_ls_number_restraints 6
_refine_ls_restrained_S_all 0.938
_refine_ls_R_factor_all 0.1354
_refine_ls_R_factor_gt 0.0903
_refine_ls_shift/su_max 0.014
_refine_ls_shift/su_mean 0.001
_refine_ls_structure_factor_coef Fsqd
_refine_ls_weighting_details 'calc w=1/[\s^2^(Fo^2^)+(0.1317P)^2^+0.0000P] where P=(Fo^2^+2Fc^2^)/3'
_refine_ls_weighting_scheme calc
_refine_ls_wR_factor_gt 0.2194
_refine_ls_wR_factor_ref 0.2460
_reflns_number_gt 11639
_reflns_number_total 20318
_reflns_threshold_expression >2sigma(I)
_cod_data_source_file ic400536e_si_002_1.cif
_cod_data_source_block 3
_cod_database_code 4336122

loop_
_symmetry_equiv_pos_as_xyz
'x, y, z'
'-x, -y, -z'

loop_
_atom_site_label
_atom_site_type_symbol
_atom_site_fract_x
_atom_site_fract_y
_atom_site_fract_z
_atom_site_U_iso_or_equiv
_atom_site_adp_type
_atom_site_occupancy
_atom_site_symmetry_multiplicity
_atom_site_calc_flag
_atom_site_refinement_flags
C1 C 0.3370(6) -0.5766(6) 0.7964(4) 0.041(2) Uani 1 1 d .
C2 C 0.3116(6) -0.5112(6) 0.8159(4) 0.043(2) Uani 1 1 d .
C3 C 0.3067(8) -0.5064(7) 0.8653(4) 0.056(3) Uani 1 1 d .
H3 H 0.3204 -0.5444 0.8862 0.068 Uiso 1 1 calc R
C4 C 0.2818(8) -0.4464(7) 0.8835(4) 0.055(3) Uani 1 1 d .
H4 H 0.2719 -0.4482 0.9155 0.066 Uiso 1 1 calc R
C5 C 0.2711(6) -0.3842(6) 0.8567(4) 0.041(2) Uani 1 1 d .
C6 C 0.2720(9) -0.3924(7) 0.8085(4) 0.066(3) Uani 1 1 d .
H6 H 0.2584 -0.3540 0.7879 0.080 Uiso 1 1 calc R
C7 C 0.2917(8) -0.4540(8) 0.7880(4) 0.064(3) Uani 1 1 d .
H7 H 0.2916 -0.4571 0.7538 0.076 Uiso 1 1 calc R
C8 C 0.3282(7) -0.2420(7) 0.9040(4) 0.043(2) Uani 1 1 d .
C9 C 0.2970(6) -0.1852(5) 0.9257(3) 0.036(2) Uani 1 1 d .
C10 C 0.3576(7) -0.1019(7) 0.9574(4) 0.058(3) Uani 1 1 d .
H10 H 0.4273 -0.0752 0.9656 0.069 Uiso 1 1 calc R
C11 C 0.3167(8) -0.0564(7) 0.9774(5) 0.067(3) Uani 1 1 d .
H11 H 0.3577 0.0019 0.9981 0.080 Uiso 1 1 calc R
C12 C 0.2143(8) -0.0991(6) 0.9661(4) 0.053(3) Uani 1 1 d .
H12 H 0.1834 -0.0707 0.9786 0.063 Uiso 1 1 calc R
C13 C 0.1578(6) -0.1866(6) 0.9353(4) 0.041(2) Uani 1 1 d .
C14 C 0.0493(7) -0.2425(6) 0.9195(4) 0.045(2) Uani 1 1 d .
C15 C -0.0845(6) -0.3835(6) 0.8698(3) 0.034(2) Uani 1 1 d .
C16 C -0.1449(6) -0.3704(6) 0.8291(3) 0.039(2) Uani 1 1 d .
H16 H -0.1176 -0.3187 0.8150 0.046 Uiso 1 1 calc R
C17 C -0.2429(6) -0.4303(5) 0.8089(3) 0.035(2) Uani 1 1 d .
H17 H -0.2839 -0.4190 0.7816 0.042 Uiso 1 1 calc R
C18 C -0.2836(6) -0.5079(6) 0.8277(3) 0.034(2) Uani 1 1 d .
C19 C -0.2245(7) -0.5189(6) 0.8684(4) 0.048(2) Uani 1 1 d .
H19 H -0.2527 -0.5701 0.8828 0.057 Uiso 1 1 calc R
C20 C -0.1230(6) -0.4581(6) 0.8904(4) 0.048(3) Uani 1 1 d .
H20 H -0.0825 -0.4683 0.9185 0.058 Uiso 1 1 calc R
C21 C 0.6103(6) 0.4225(6) 0.8043(3) 0.0300(19) Uani 1 1 d .
C22 C 0.3284(7) -0.2375(6) 1.1404(3) 0.034(2) Uani 1 1 d .
C23 C 0.2753(6) -0.2764(6) 1.0871(3) 0.035(2) Uani 1 1 d .
C24 C 0.1721(6) -0.3212(6) 1.0674(3) 0.044(2) Uani 1 1 d .
H24 H 0.1349 -0.3232 1.0890 0.053 Uiso 1 1 calc R
C25 C 0.1239(6) -0.3627(6) 1.0167(3) 0.044(2) Uani 1 1 d .
H25 H 0.0539 -0.3889 1.0032 0.053 Uiso 1 1 calc R
C26 C 0.1755(6) -0.3667(6) 0.9857(3) 0.034(2) Uani 1 1 d .
C27 C 0.2785(6) -0.3238(6) 1.0046(3) 0.042(2) Uani 1 1 d .
H27 H 0.3159 -0.3233 0.9834 0.051 Uiso 1 1 calc R
C28 C 0.3243(6) -0.2819(6) 1.0557(3) 0.041(2) Uani 1 1 d .
H28 H 0.3943 -0.2555 1.0694 0.049 Uiso 1 1 calc R
C29 C 0.0812(6) -0.4951(6) 0.9193(3) 0.036(2) Uani 1 1 d .
C30 C 0.0306(6) -0.5234(5) 0.8616(3) 0.034(2) Uani 1 1 d .
C31 C -0.0260(7) -0.6105(6) 0.8338(4) 0.047(2) Uani 1 1 d .
H31 H -0.0370 -0.6608 0.8497 0.056 Uiso 1 1 calc R
C32 C -0.0650(7) -0.6201(6) 0.7825(4) 0.050(3) Uani 1 1 d .
H32 H -0.1075 -0.6791 0.7627 0.060 Uiso 1 1 calc R
C33 C -0.0462(7) -0.5492(6) 0.7580(4) 0.047(2) Uani 1 1 d .
H33 H -0.0721 -0.5578 0.7220 0.057 Uiso 1 1 calc R
C34 C 0.0133(6) -0.4636(5) 0.7889(3) 0.0302(19) Uani 1 1 d .
C35 C 0.0465(6) -0.3764(5) 0.7726(3) 0.034(2) Uani 1 1 d .
C36 C 0.1432(5) -0.2165(5) 0.8052(3) 0.0293(19) Uani 1 1 d .
C37 C 0.0992(6) -0.1656(5) 0.8099(4) 0.038(2) Uani 1 1 d .
H37 H 0.0362 -0.1915 0.8143 0.045 Uiso 1 1 calc R
C38 C 0.1479(7) -0.0767(6) 0.8081(4) 0.047(2) Uani 1 1 d .
H38 H 0.1178 -0.0409 0.8112 0.056 Uiso 1 1 calc R
C39 C 0.2377(5) -0.0381(5) 0.8020(3) 0.0272(18) Uani 1 1 d .
C40 C 0.2805(6) -0.0897(6) 0.7953(4) 0.041(2) Uani 1 1 d .
H40 H 0.3420 -0.0636 0.7892 0.049 Uiso 1 1 calc R
C41 C 0.2335(6) -0.1803(6) 0.7974(4) 0.041(2) Uani 1 1 d .
H41 H 0.2628 -0.2165 0.7935 0.049 Uiso 1 1 calc R
C42 C 0.2893(7) 0.0601(6) 0.8009(4) 0.042(2) Uani 1 1 d .
C43 C 0.4203(6) 0.3267(6) 0.6457(3) 0.041(2) Uani 1 1 d .
C44 C 0.4133(6) 0.3263(6) 0.5904(3) 0.034(2) Uani 1 1 d .
C45 C 0.4143(6) 0.2580(6) 0.5631(4) 0.042(2) Uani 1 1 d .
H45 H 0.4194 0.2117 0.5791 0.050 Uiso 1 1 calc R
C46 C 0.4082(7) 0.2558(6) 0.5129(3) 0.041(2) Uani 1 1 d .
H46 H 0.4053 0.2064 0.4939 0.049 Uiso 1 1 calc R
C47 C 0.4061(6) 0.3265(5) 0.4895(3) 0.0316(19) Uani 1 1 d .
C48 C 0.4073(6) 0.3959(6) 0.5178(3) 0.037(2) Uani 1 1 d .
H48 H 0.4059 0.4443 0.5028 0.045 Uiso 1 1 calc R
C49 C 0.4108(6) 0.3954(6) 0.5685(3) 0.040(2) Uani 1 1 d .
H49 H 0.4113 0.4432 0.5876 0.048 Uiso 1 1 calc R
C50 C 0.4673(6) 0.3607(6) 0.4199(3) 0.034(2) Uani 1 1 d .
C51 C 0.4307(5) 0.3455(5) 0.3632(3) 0.0276(18) Uani 1 1 d .
C52 C 0.4863(7) 0.3754(7) 0.3311(4) 0.057(3) Uani 1 1 d .
H52 H 0.5557 0.4144 0.3448 0.069 Uiso 1 1 calc R
C53 C 0.4398(8) 0.3481(8) 0.2795(4) 0.063(3) Uani 1 1 d .
H53 H 0.4776 0.3661 0.2572 0.076 Uiso 1 1 calc R
C54 C 0.3398(7) 0.2953(7) 0.2599(4) 0.055(3) Uani 1 1 d .
H54 H 0.3078 0.2786 0.2241 0.066 Uiso 1 1 calc R
C55 C 0.2846(6) 0.2660(6) 0.2920(3) 0.035(2) Uani 1 1 d .
C56 C 0.1779(6) 0.2101(6) 0.2811(4) 0.043(2) Uani 1 1 d .
C57 C 0.0495(6) 0.1484(6) 0.3194(3) 0.039(2) Uani 1 1 d .
C58 C 0.0101(7) 0.0569(7) 0.3177(4) 0.058(3) Uani 1 1 d .
H58 H 0.0473 0.0279 0.3148 0.070 Uiso 1 1 calc R
C59 C -0.0841(7) 0.0087(7) 0.3201(4) 0.058(3) Uani 1 1 d .
H59 H -0.1116 -0.0541 0.3187 0.070 Uiso 1 1 calc R
C60 C -0.1386(6) 0.0490(6) 0.3246(3) 0.042(2) Uani 1 1 d .
C61 C 0.7566(8) 0.9956(8) 0.3240(4) 0.060(3) Uani 1 1 d .
C62 C -0.0995(7) 0.1406(7) 0.3251(4) 0.052(3) Uani 1 1 d .
H62 H -0.1384 0.1684 0.3269 0.063 Uiso 1 1 calc R
C63 C -0.0068(7) 0.1912(6) 0.3230(4) 0.047(2) Uani 1 1 d .
H63 H 0.0196 0.2538 0.3240 0.057 Uiso 1 1 calc R
C64 C 0.4024(8) 0.9562(7) 0.2864(4) 0.045(3) Uani 1 1 d .
C65 C 0.3676(7) 0.0135(7) 0.3079(4) 0.045(2) Uani 1 1 d .
C66 C 0.2678(8) -0.0174(8) 0.2968(5) 0.078(4) Uani 1 1 d .
H66 H 0.2225 -0.0715 0.2726 0.094 Uiso 1 1 calc R
C67 C 0.2318(8) 0.0261(9) 0.3191(5) 0.093(5) Uani 1 1 d .
H67 H 0.1628 0.0064 0.3079 0.112 Uiso 1 1 calc R
C68 C 0.2977(6) 0.1018(6) 0.3597(4) 0.039(2) Uani 1 1 d .
C69 C 0.3976(7) 0.1342(6) 0.3701(4) 0.043(2) Uani 1 1 d .
H69 H 0.4431 0.1872 0.3951 0.052 Uiso 1 1 calc R
C70 C 0.4335(7) 0.0910(7) 0.3449(5) 0.057(3) Uani 1 1 d .
H70 H 0.5028 0.1143 0.3529 0.068 Uiso 1 1 calc R
C71 C 0.2169(7) 0.0914(6) 0.4180(4) 0.054(3) Uani 1 1 d .
C72 C 0.1712(7) 0.1334(7) 0.4434(4) 0.047(2) Uani 1 1 d .
C73 C 0.1195(9) 0.0998(7) 0.4750(5) 0.076(4) Uani 1 1 d .
H73 H 0.1059 0.0426 0.4830 0.091 Uiso 1 1 calc R
C74 C 0.0875(10) 0.1508(8) 0.4951(5) 0.086(4) Uani 1 1 d .
H74 H 0.0536 0.1297 0.5188 0.103 Uiso 1 1 calc R
C75 C 0.1026(8) 0.2312(7) 0.4822(4) 0.060(3) Uani 1 1 d .
H75 H 0.0797 0.2663 0.4961 0.072 Uiso 1 1 calc R
C76 C 0.1532(6) 0.2593(6) 0.4478(3) 0.037(2) Uani 1 1 d .
C77 C 0.1786(6) 0.3451(5) 0.4288(4) 0.036(2) Uani 1 1 d .
C78 C 0.2575(6) 0.4337(5) 0.3769(3) 0.0294(19) Uani 1 1 d .
C79 C 0.3222(6) 0.5191(6) 0.4103(4) 0.045(2) Uani 1 1 d .
H79 H 0.3532 0.5231 0.4453 0.054 Uiso 1 1 calc R
C80 C 0.3386(6) 0.5953(6) 0.3908(3) 0.040(2) Uani 1 1 d .
H80 H 0.3763 0.6520 0.4134 0.048 Uiso 1 1 calc R
C81 C 0.3026(6) 0.5922(5) 0.3402(3) 0.034(2) Uani 1 1 d .
C82 C 0.2449(7) 0.5092(6) 0.3065(3) 0.042(2) Uani 1 1 d .
H82 H 0.2202 0.5064 0.2710 0.050 Uiso 1 1 calc R
C83 C 0.2239(6) 0.4307(6) 0.3255(3) 0.041(2) Uani 1 1 d .
H83 H 0.1859 0.3743 0.3026 0.049 Uiso 1 1 calc R
C84 C 0.3252(7) 0.6767(7) 0.3202(4) 0.043(2) Uani 1 1 d .
N1 N 0.2517(5) -0.3217(5) 0.8784(3) 0.0345(17) Uani 1 1 d .
N2 N 0.2015(5) -0.2248(4) 0.9176(3) 0.0292(16) Uani 1 1 d .
N3 N 0.0177(4) -0.3215(4) 0.8909(3) 0.0281(15) Uani 1 1 d .
N4 N 0.0984(5) -0.3084(4) 0.8116(3) 0.0314(16) Uani 1 1 d .
N5 N 0.0469(4) -0.4547(4) 0.8385(3) 0.0267(15) Uani 1 1 d .
N6 N 0.1251(5) -0.4077(4) 0.9320(3) 0.0358(17) Uani 1 1 d .
N7 N 0.3904(5) 0.3202(4) 0.4376(2) 0.0313(16) Uani 1 1 d .
N8 N 0.3330(5) 0.2942(4) 0.3433(3) 0.0323(16) Uani 1 1 d .
N9 N 0.1510(5) 0.2011(5) 0.3220(3) 0.0362(17) Uani 1 1 d .
N10 N 0.2293(4) 0.3538(4) 0.3971(2) 0.0297(16) Uani 1 1 d .
N11 N 0.1851(5) 0.2100(5) 0.4298(3) 0.0375(18) Uani 1 1 d .
N12 N 0.2606(5) 0.1409(5) 0.3882(3) 0.0355(17) Uani 1 1 d .
O1 O 0.4161(5) -0.2175(5) 0.9086(3) 0.070(2) Uani 1 1 d .
O2 O -0.0069(5) -0.2177(5) 0.9307(3) 0.071(2) Uani 1 1 d .
O1W O 0.1578(6) 0.2137(7) 0.7512(4) 0.098(3) Uani 1 1 d .
O3 O 0.0269(5) -0.3710(4) 0.7265(2) 0.0503(17) Uani 1 1 d .
O2W O 0.2346(7) 0.2325(5) 0.8671(3) 0.085(3) Uani 1 1 d .
O4 O 0.0754(5) -0.5529(4) 0.9461(2) 0.0506(17) Uani 1 1 d .
O3W O 0.5457(5) 0.9018(5) 0.3760(3) 0.064(2) Uani 1 1 d .
O5 O 0.3477(5) -0.5735(4) 0.7531(3) 0.0508(17) Uani 1 1 d .
O4W O 0.1835(12) -0.4127(11) 0.5883(7) 0.200(3) Uani 1 1 d .
O6 O 0.3512(5) -0.6276(4) 0.8238(3) 0.0535(17) Uani 1 1 d .
O5W O -0.0111(12) -0.5419(11) 0.5467(7) 0.200(3) Uani 1 1 d .
O7 O 0.5534(4) 0.4475(4) 0.7762(3) 0.0515(18) Uani 1 1 d .
O6W O -0.0556(12) -0.4725(11) 0.6310(7) 0.200(3) Uani 1 1 d .
O8 O 0.5857(4) 0.3464(4) 0.8138(3) 0.0461(16) Uani 1 1 d .
O7W O 0.0975(12) -0.5368(11) 0.6524(7) 0.200(3) Uani 1 1 d .
O9 O 0.4210(4) -0.1898(4) 1.1564(2) 0.0409(15) Uani 1 1 d .
O8W O 0.1573(9) -0.3413(10) 0.6750(5) 0.166(5) Uani 1 1 d .
O10 O 0.2781(4) -0.2556(4) 1.1711(2) 0.0442(15) Uani 1 1 d .
O9W O 0.0410(9) -0.3518(9) 0.5660(6) 0.166(6) Uani 1 1 d .
O11 O 0.3760(4) 0.0926(4) 0.7962(2) 0.0410(15) Uani 1 1 d .
O10W O 0.3950(7) 0.1412(6) 0.9253(4) 0.105(3) Uani 1 1 d .
O12 O 0.2461(4) 0.1031(4) 0.8055(3) 0.0484(17) Uani 1 1 d .
O11W O 0.5063(7) -0.0559(6) 1.0992(4) 0.111(3) Uani 1 1 d .
O13 O 0.3615(4) 0.2449(4) 0.7550(2) 0.0327(13) Uani 1 1 d .
O12W O 0.5520(8) 0.4320(7) 0.9219(5) 0.135(4) Uani 1 1 d .
O14 O 0.4370(4) 0.2607(4) 0.8642(2) 0.0455(16) Uani 1 1 d .
O13W O 0.5809(9) 0.5839(10) 0.8601(6) 0.184(6) Uani 1 1 d .
O15 O 0.1200(5) 0.1753(5) 0.2351(3) 0.067(2) Uani 1 1 d .
O14W O 0.1863(11) 0.0838(9) 0.9137(6) 0.172(6) Uani 1 1 d .
O16 O 0.5543(4) 0.4004(4) 0.4459(2) 0.0494(17) Uani 1 1 d .
O15W O 0.0000 0.0000 1.0000 0.200(3) Uani 1 2 d S
O17 O 0.2110(6) 0.0179(5) 0.4271(4) 0.082(3) Uani 1 1 d .
O16W O -0.2082(8) -0.3046(8) 0.9293(5) 0.149(5) Uani 1 1 d .
O18 O 0.1497(5) 0.3979(4) 0.4412(3) 0.0487(17) Uani 1 1 d .
O17W O 0.2525(8) -0.5464(8) 1.0122(5) 0.136(4) Uani 1 1 d .
O19 O 0.3893(5) 0.3720(5) 0.6642(2) 0.0559(18) Uani 1 1 d .
O18W O 0.3572(8) -0.0388(7) 0.4487(4) 0.118(3) Uani 1 1 d .
O20 O 0.4564(6) 0.2859(5) 0.6696(3) 0.072(2) Uani 1 1 d U
O19W O 0.7673(11) 0.5808(13) 0.3658(7) 0.226(9) Uani 1 1 d .
O21 O 0.7065(5) 1.0328(5) 0.3233(3) 0.071(2) Uani 1 1 d .
O20W O 0.5547(10) 1.0273(8) 0.4440(4) 0.146(4) Uani 1 1 d .
O22 O 0.7233(5) 0.9135(6) 0.3246(3) 0.071(2) Uani 1 1 d .
O21W O 0.2994(12) 0.7843(11) 0.4234(7) 0.200(3) Uani 1 1 d .
O23 O 0.2996(4) 0.6682(4) 0.2723(2) 0.0446(16) Uani 1 1 d .
O22W O 0.7505(7) 0.5072(8) 0.4549(5) 0.139(4) Uani 1 1 d .
O24 O 0.3685(5) 0.7488(5) 0.3502(3) 0.063(2) Uani 1 1 d .
O23W O 0.3295(12) -0.1918(11) 0.6878(7) 0.200(3) Uani 1 1 d .
O25 O 0.4949(5) 0.9930(4) 0.2926(3) 0.0582(19) Uani 1 1 d .
O26 O 0.3375(5) 0.8763(5) 0.2658(3) 0.0574(19) Uani 1 1 d .
O27 O 0.4970(4) 0.8134(3) 0.2674(2) 0.0303(13) Uani 1 1 d .
Co1 Co 0.12351(8) -0.33952(7) 0.87833(4) 0.0284(3) Uani 1 1 d .
Co2 Co 0.25804(7) 0.25439(7) 0.38569(4) 0.0287(3) Uani 1 1 d .
Zn1 Zn 0.41551(7) 0.36207(6) 0.73604(4) 0.0316(3) Uani 1 1 d .
Zn2 Zn 0.47203(6) 0.21738(6) 0.79810(4) 0.0297(2) Uani 1 1 d .
Zn3 Zn 0.28991(7) 0.23499(7) 0.80717(4) 0.0425(3) Uani 1 1 d .
Zn4 Zn 0.35300(6) 0.77531(6) 0.24348(4) 0.0298(2) Uani 1 1 d .
Zn5 Zn 0.57437(7) 0.93078(7) 0.31092(4) 0.0415(3) Uani 1 1 d .
Zn6 Zn 0.0716(2) -0.4424(2) 0.60934(11) 0.1537(9) Uani 1 1 d .

loop_
_atom_site_aniso_label
_atom_site_aniso_U_11
_atom_site_aniso_U_22
_atom_site_aniso_U_33
_atom_site_aniso_U_23
_atom_site_aniso_U_13
_atom_site_aniso_U_12
C1 0.040(5) 0.049(6) 0.057(7) 0.018(5) 0.020(5) 0.038(5)
C2 0.050(6) 0.054(6) 0.048(6) 0.019(5) 0.023(5) 0.039(5)
C3 0.089(8) 0.055(6) 0.066(7) 0.044(6) 0.043(6) 0.055(6)
C4 0.110(8) 0.063(7) 0.053(6) 0.035(5) 0.056(6) 0.073(7)
C5 0.040(5) 0.025(5) 0.049(6) 0.006(4) 0.014(4) 0.009(4)
C6 0.125(10) 0.077(8) 0.066(8) 0.047(6) 0.059(7) 0.086(8)
C7 0.110(9) 0.088(8) 0.056(7) 0.031(6) 0.047(6) 0.087(8)
C8 0.034(6) 0.044(7) 0.049(6) 0.006(5) 0.012(5) 0.020(5)
C9 0.038(5) 0.015(5) 0.037(5) -0.006(4) 0.003(4) 0.005(5)
C10 0.044(6) 0.057(8) 0.060(7) 0.005(6) 0.018(5) 0.016(6)
C11 0.059(7) 0.045(7) 0.076(9) -0.016(6) 0.017(6) 0.015(6)
C12 0.058(7) 0.037(6) 0.052(7) -0.008(5) 0.018(5) 0.016(6)
C13 0.033(5) 0.025(5) 0.048(6) 0.003(5) 0.009(4) 0.003(5)
C14 0.062(7) 0.039(6) 0.049(6) 0.017(5) 0.027(5) 0.031(6)
C15 0.048(6) 0.035(5) 0.033(5) 0.004(4) 0.019(4) 0.029(5)
C16 0.046(6) 0.027(5) 0.038(5) 0.005(4) 0.017(4) 0.012(5)
C17 0.032(5) 0.026(5) 0.039(5) 0.010(4) 0.007(4) 0.009(5)
C18 0.034(5) 0.032(5) 0.043(6) 0.008(4) 0.014(4) 0.020(5)
C19 0.052(6) 0.038(6) 0.057(7) 0.027(5) 0.020(5) 0.022(5)
C20 0.035(5) 0.035(6) 0.058(7) 0.031(5) 0.007(5) 0.007(5)
C21 0.020(4) 0.028(5) 0.026(5) -0.006(4) 0.008(4) 0.000(4)
C22 0.043(6) 0.027(5) 0.032(5) 0.012(4) 0.013(4) 0.018(5)
C23 0.031(5) 0.040(5) 0.042(6) 0.010(4) 0.013(4) 0.021(4)
C24 0.042(5) 0.056(6) 0.030(5) 0.004(5) 0.013(4) 0.021(5)
C25 0.035(5) 0.055(6) 0.035(5) 0.015(5) 0.017(4) 0.013(5)
C26 0.037(5) 0.038(5) 0.035(5) 0.007(4) 0.013(4) 0.024(4)
C27 0.032(5) 0.053(6) 0.038(6) 0.014(5) 0.010(4) 0.017(5)
C28 0.027(5) 0.046(6) 0.037(6) 0.008(5) 0.007(4) 0.010(5)
C29 0.042(5) 0.028(5) 0.043(6) 0.002(4) 0.016(4) 0.020(5)
C30 0.035(5) 0.019(5) 0.038(5) 0.001(4) 0.009(4) 0.007(4)
C31 0.051(6) 0.031(6) 0.055(7) 0.009(5) 0.012(5) 0.020(5)
C32 0.053(6) 0.014(5) 0.060(7) -0.008(5) 0.011(5) 0.003(5)
C33 0.053(6) 0.042(6) 0.042(6) 0.006(5) 0.014(5) 0.020(5)
C34 0.037(5) 0.022(5) 0.033(5) -0.001(4) 0.008(4) 0.017(4)
C35 0.044(5) 0.025(5) 0.033(5) -0.006(4) 0.009(4) 0.020(4)
C36 0.022(4) 0.022(5) 0.028(5) 0.010(4) 0.002(4) 0.002(4)
C37 0.038(5) 0.021(5) 0.065(6) 0.023(4) 0.029(5) 0.015(4)
C38 0.053(6) 0.039(6) 0.057(7) 0.009(5) 0.020(5) 0.028(5)
C39 0.021(4) 0.016(4) 0.035(5) 0.005(4) 0.010(4) 0.001(4)
C40 0.039(5) 0.030(5) 0.061(7) 0.015(5) 0.025(5) 0.017(4)
C41 0.051(6) 0.035(5) 0.058(6) 0.014(4) 0.031(5) 0.031(5)
C42 0.049(6) 0.028(5) 0.052(6) 0.015(4) 0.020(5) 0.018(5)
C43 0.030(5) 0.050(6) 0.032(5) 0.011(5) 0.000(4) 0.016(5)
C44 0.039(5) 0.051(6) 0.032(5) 0.024(4) 0.020(4) 0.033(5)
C45 0.058(6) 0.044(6) 0.047(6) 0.026(5) 0.024(5) 0.038(5)
C46 0.063(6) 0.044(6) 0.032(5) 0.005(4) 0.014(4) 0.040(5)
C47 0.030(5) 0.027(5) 0.029(5) 0.003(4) 0.002(4) 0.012(4)
C48 0.057(6) 0.031(5) 0.034(5) 0.008(4) 0.015(4) 0.029(5)
C49 0.059(6) 0.042(5) 0.031(5) 0.007(4) 0.017(4) 0.033(5)
C50 0.035(5) 0.030(5) 0.040(5) 0.009(4) 0.013(4) 0.017(5)
C51 0.024(5) 0.023(5) 0.033(5) 0.004(4) 0.013(4) 0.008(4)
C52 0.038(5) 0.065(7) 0.067(8) 0.017(6) 0.026(5) 0.019(5)
C53 0.050(7) 0.096(9) 0.043(7) 0.021(6) 0.022(5) 0.032(7)
C54 0.066(7) 0.081(8) 0.021(5) 0.006(5) 0.013(5) 0.039(6)
C55 0.039(5) 0.055(6) 0.026(5) 0.007(4) 0.010(4) 0.036(5)
C56 0.039(5) 0.053(6) 0.038(6) -0.003(5) 0.005(5) 0.028(5)
C57 0.028(5) 0.042(6) 0.039(6) -0.005(4) 0.005(4) 0.015(5)
C58 0.034(6) 0.042(7) 0.085(9) -0.001(6) 0.006(5) 0.018(5)
C59 0.040(6) 0.037(6) 0.083(8) 0.009(6) 0.010(5) 0.013(5)
C60 0.039(5) 0.045(6) 0.029(5) 0.003(4) 0.008(4) 0.013(5)
C61 0.041(7) 0.056(8) 0.061(8) -0.007(6) 0.010(5) 0.011(7)
C62 0.032(5) 0.055(7) 0.058(7) -0.013(5) -0.003(5) 0.023(5)
C63 0.042(6) 0.038(6) 0.062(7) 0.006(5) 0.019(5) 0.019(5)
C64 0.064(7) 0.066(7) 0.058(6) 0.039(6) 0.042(5) 0.060(6)
C65 0.042(5) 0.054(7) 0.062(7) 0.015(5) 0.023(5) 0.039(5)
C66 0.054(7) 0.082(9) 0.088(9) -0.047(7) -0.003(6) 0.045(7)
C67 0.035(6) 0.101(10) 0.123(12) -0.054(9) -0.008(7) 0.042(7)
C68 0.037(5) 0.031(5) 0.059(6) 0.010(5) 0.018(5) 0.024(5)
C69 0.046(6) 0.025(5) 0.059(7) -0.002(4) 0.018(5) 0.018(5)
C70 0.038(6) 0.039(6) 0.103(9) 0.005(6) 0.035(6) 0.021(5)
C71 0.053(6) 0.035(6) 0.078(8) 0.020(5) 0.024(6) 0.023(5)
C72 0.049(6) 0.051(6) 0.051(6) 0.020(5) 0.026(5) 0.028(5)
C73 0.093(9) 0.053(7) 0.128(12) 0.046(7) 0.079(9) 0.046(7)
C74 0.127(11) 0.072(8) 0.117(11) 0.063(8) 0.094(10) 0.062(8)
C75 0.080(7) 0.055(7) 0.090(9) 0.035(6) 0.068(7) 0.045(6)
C76 0.051(5) 0.030(5) 0.038(5) 0.009(4) 0.024(4) 0.021(5)
C77 0.024(4) 0.020(5) 0.057(6) 0.008(4) 0.020(4) 0.002(4)
C78 0.037(5) 0.028(5) 0.027(5) 0.001(4) 0.011(4) 0.019(4)
C79 0.039(5) 0.037(6) 0.045(6) 0.003(5) 0.002(5) 0.014(5)
C80 0.051(6) 0.033(5) 0.033(5) 0.011(4) 0.013(4) 0.018(5)
C81 0.040(5) 0.023(5) 0.037(5) 0.006(4) 0.017(4) 0.010(4)
C82 0.056(6) 0.040(6) 0.028(5) 0.010(4) 0.014(4) 0.023(5)
C83 0.050(5) 0.038(6) 0.030(5) -0.003(4) 0.011(4) 0.020(5)
C84 0.040(5) 0.047(7) 0.041(6) 0.020(5) 0.019(5) 0.015(5)
N1 0.031(4) 0.023(4) 0.050(5) 0.008(4) 0.017(4) 0.012(4)
N2 0.034(4) 0.017(4) 0.041(4) 0.011(3) 0.018(3) 0.012(3)
N3 0.023(4) 0.020(4) 0.035(4) 0.001(3) 0.011(3) 0.005(3)
N4 0.043(4) 0.027(4) 0.035(4) 0.011(3) 0.018(3) 0.022(4)
N5 0.030(4) 0.017(4) 0.036(4) 0.003(3) 0.014(3) 0.012(3)
N6 0.048(4) 0.026(4) 0.032(4) 0.004(3) 0.006(3) 0.021(4)
N7 0.035(4) 0.035(4) 0.026(4) 0.007(3) 0.010(3) 0.018(3)
N8 0.042(4) 0.032(4) 0.036(4) 0.009(3) 0.020(3) 0.025(4)
N9 0.043(4) 0.044(5) 0.042(5) 0.012(4) 0.024(4) 0.031(4)
N10 0.031(4) 0.040(4) 0.029(4) 0.022(3) 0.015(3) 0.022(3)
N11 0.047(4) 0.033(4) 0.050(5) 0.019(4) 0.032(4) 0.024(4)
N12 0.034(4) 0.034(4) 0.047(5) 0.008(4) 0.015(3) 0.022(4)
O1 0.040(4) 0.077(6) 0.089(6) -0.004(4) 0.024(4) 0.026(4)
O2 0.055(4) 0.068(5) 0.091(6) -0.018(4) 0.026(4) 0.033(4)
O1W 0.080(6) 0.126(8) 0.090(7) -0.002(6) 0.005(5) 0.068(6)
O3 0.072(4) 0.043(4) 0.034(4) 0.012(3) 0.006(3) 0.032(4)
O2W 0.140(7) 0.072(5) 0.112(7) 0.047(5) 0.098(6) 0.073(5)
O4 0.075(4) 0.039(4) 0.033(4) 0.015(3) 0.014(3) 0.026(3)
O3W 0.071(5) 0.058(5) 0.063(5) 0.012(4) 0.030(4) 0.026(4)
O5 0.060(4) 0.054(4) 0.052(5) 0.002(3) 0.018(3) 0.039(4)
O4W 0.230(6) 0.193(6) 0.213(7) 0.011(5) 0.113(5) 0.113(5)
O6 0.073(4) 0.039(4) 0.054(4) 0.013(3) 0.020(4) 0.032(4)
O5W 0.230(6) 0.193(6) 0.213(7) 0.011(5) 0.113(5) 0.113(5)
O7 0.030(3) 0.047(4) 0.061(5) 0.022(3) 0.001(3) 0.012(3)
O6W 0.230(6) 0.193(6) 0.213(7) 0.011(5) 0.113(5) 0.113(5)
O8 0.032(3) 0.028(4) 0.066(5) 0.010(3) 0.009(3) 0.009(3)
O7W 0.230(6) 0.193(6) 0.213(7) 0.011(5) 0.113(5) 0.113(5)
O9 0.036(4) 0.035(4) 0.038(4) 0.007(3) 0.003(3) 0.012(3)
O8W 0.123(9) 0.225(15) 0.123(11) 0.006(10) 0.056(8) 0.057(9)
O10 0.043(3) 0.050(4) 0.033(4) 0.007(3) 0.006(3) 0.021(3)
O9W 0.149(10) 0.185(13) 0.235(16) 0.113(12) 0.107(11) 0.107(10)
O11 0.031(3) 0.027(3) 0.064(4) 0.014(3) 0.021(3) 0.010(3)
O10W 0.132(7) 0.108(7) 0.097(7) 0.066(6) 0.063(6) 0.059(6)
O12 0.046(4) 0.037(4) 0.086(5) 0.019(3) 0.040(4) 0.030(3)
O11W 0.103(7) 0.080(6) 0.119(8) 0.055(6) 0.032(6) 0.020(5)
O13 0.035(3) 0.034(3) 0.041(4) 0.013(3) 0.021(3) 0.021(3)
O12W 0.139(9) 0.098(8) 0.140(10) -0.029(7) 0.021(7) 0.054(7)
O14 0.050(4) 0.050(4) 0.047(4) 0.015(3) 0.021(3) 0.029(3)
O13W 0.135(10) 0.181(13) 0.220(16) -0.035(11) 0.035(10) 0.084(10)
O15 0.054(4) 0.108(6) 0.035(4) -0.001(4) 0.000(3) 0.045(4)
O14W 0.245(15) 0.185(13) 0.200(14) 0.137(11) 0.161(13) 0.140(12)
O16 0.030(4) 0.054(5) 0.051(4) 0.005(3) 0.007(3) 0.014(3)
O15W 0.230(6) 0.193(6) 0.213(7) 0.011(5) 0.113(5) 0.113(5)
O17 0.120(7) 0.060(5) 0.134(8) 0.059(5) 0.094(6) 0.066(5)
O16W 0.130(9) 0.147(10) 0.197(14) 0.028(9) 0.096(9) 0.067(8)
O18 0.065(4) 0.043(4) 0.069(5) 0.022(3) 0.044(4) 0.038(3)
O17W 0.150(9) 0.126(9) 0.121(10) 0.033(7) 0.017(7) 0.072(8)
O19 0.080(5) 0.089(5) 0.033(4) 0.025(4) 0.025(3) 0.064(4)
O18W 0.139(8) 0.120(8) 0.123(9) 0.058(7) 0.059(7) 0.071(7)
O20 0.108(6) 0.095(6) 0.046(4) 0.047(4) 0.034(4) 0.069(5)
O19W 0.161(11) 0.34(2) 0.29(2) 0.211(18) 0.105(13) 0.177(14)
O21 0.038(4) 0.078(6) 0.087(6) -0.005(5) 0.019(4) 0.024(4)
O20W 0.209(12) 0.140(10) 0.096(9) 0.013(7) 0.063(8) 0.084(9)
O22 0.047(4) 0.063(6) 0.061(5) 0.000(4) 0.011(4) -0.002(4)
O21W 0.230(6) 0.193(6) 0.213(7) 0.011(5) 0.113(5) 0.113(5)
O23 0.045(4) 0.035(4) 0.042(4) 0.016(3) 0.016(3) 0.009(3)
O22W 0.094(7) 0.156(11) 0.162(12) 0.014(8) 0.053(7) 0.054(7)
O24 0.077(5) 0.031(4) 0.059(5) 0.007(4) 0.023(4) 0.010(4)
O23W 0.230(6) 0.193(6) 0.213(7) 0.011(5) 0.113(5) 0.113(5)
O25 0.048(4) 0.043(4) 0.099(6) 0.014(4) 0.030(4) 0.031(4)
O26 0.054(4) 0.035(4) 0.087(6) -0.004(4) 0.025(4) 0.025(4)
O27 0.033(3) 0.033(3) 0.029(3) 0.002(3) 0.011(2) 0.018(3)
Co1 0.0322(6) 0.0235(6) 0.0318(7) 0.0057(5) 0.0119(5) 0.0147(5)
Co2 0.0309(6) 0.0297(7) 0.0314(7) 0.0060(5) 0.0148(5) 0.0170(5)
Zn1 0.0377(6) 0.0330(6) 0.0312(6) 0.0103(4) 0.0136(4) 0.0213(5)
Zn2 0.0306(5) 0.0271(6) 0.0368(6) 0.0105(4) 0.0154(4) 0.0157(5)
Zn3 0.0487(6) 0.0352(6) 0.0631(8) 0.0179(5) 0.0333(6) 0.0271(5)
Zn4 0.0319(5) 0.0318(6) 0.0298(6) 0.0080(4) 0.0132(4) 0.0170(5)
Zn5 0.0317(6) 0.0351(6) 0.0569(7) 0.0015(5) 0.0167(5) 0.0153(5)
Zn6 0.181(2) 0.194(3) 0.146(2) 0.0457(19) 0.0783(18) 0.125(2)

loop_
_atom_type_symbol
_atom_type_description
_atom_type_scat_dispersion_real
_atom_type_scat_dispersion_imag
_atom_type_scat_source
C C 0.0033 0.0016 'International Tables Vol C Tables 4.2.6.8 and 6.1.1.4'
H H 0.0000 0.0000 'International Tables Vol C Tables 4.2.6.8 and 6.1.1.4'
N N 0.0061 0.0033 'International Tables Vol C Tables 4.2.6.8 and 6.1.1.4'
O O 0.0106 0.0060 'International Tables Vol C Tables 4.2.6.8 and 6.1.1.4'
Co Co 0.3494 0.9721 'International Tables Vol C Tables 4.2.6.8 and 6.1.1.4'
Zn Zn 0.2839 1.4301 'International Tables Vol C Tables 4.2.6.8 and 6.1.1.4'

loop_
_geom_angle_atom_site_label_1
_geom_angle_atom_site_label_2
_geom_angle_atom_site_label_3
_geom_angle
_geom_angle_site_symmetry_1
_geom_angle_site_symmetry_3
O6 C1 O5 123.8(8) . .
O6 C1 C2 119.2(9) . .
O5 C1 C2 116.9(8) . .
C7 C2 C3 117.0(9) . .
C7 C2 C1 123.5(9) . .
C3 C2 C1 119.5(8) . .
C4 C3 C2 119.9(8) . .
C4 C3 H3 120.1 . .
C2 C3 H3 120.1 . .
C3 C4 C5 122.0(9) . .
C3 C4 H4 119.0 . .
C5 C4 H4 119.0 . .
C6 C5 C4 116.8(9) . .
C6 C5 N1 123.6(8) . .
C4 C5 N1 119.4(9) . .
C5 C6 C7 122.7(9) . .
C5 C6 H6 118.7 . .
C7 C6 H6 118.7 . .
C2 C7 C6 121.1(10) . .
C2 C7 H7 119.4 . .
C6 C7 H7 119.4 . .
O1 C8 N1 124.9(9) . .
O1 C8 C9 123.1(9) . .
N1 C8 C9 112.0(7) . .
N2 C9 C10 119.6(8) . .
N2 C9 C8 113.2(7) . .
C10 C9 C8 126.8(9) . .
C9 C10 C11 120.4(9) . .
C9 C10 H10 119.8 . .
C11 C10 H10 119.8 . .
C12 C11 C10 118.3(9) . .
C12 C11 H11 120.9 . .
C10 C11 H11 120.9 . .
C11 C12 C13 117.6(9) . .
C11 C12 H12 121.2 . .
C13 C12 H12 121.2 . .
N2 C13 C12 120.6(8) . .
N2 C13 C14 113.8(8) . .
C12 C13 C14 125.6(9) . .
O2 C14 N3 124.1(9) . .
O2 C14 C13 124.2(9) . .
N3 C14 C13 111.7(8) . .
C20 C15 C16 120.0(8) . .
C20 C15 N3 118.8(8) . .
C16 C15 N3 121.2(8) . .
C17 C16 C15 121.0(8) . .
C17 C16 H16 119.5 . .
C15 C16 H16 119.5 . .
C16 C17 C18 120.5(8) . .
C16 C17 H17 119.8 . .
C18 C17 H17 119.8 . .
C19 C18 C17 118.0(8) . .
C19 C18 C21 120.3(8) . 1_445
C17 C18 C21 121.7(8) . 1_445
C18 C19 C20 122.8(8) . .
C18 C19 H19 118.6 . .
C20 C19 H19 118.6 . .
C15 C20 C19 117.6(8) . .
C15 C20 H20 121.2 . .
C19 C20 H20 121.2 . .
O8 C21 O7 126.2(7) . .
O8 C21 C18 117.6(8) . 1_665
O7 C21 C18 116.2(8) . 1_665
O9 C22 O10 121.4(8) . .
O9 C22 C23 120.8(8) . .
O10 C22 C23 117.7(8) . .
C28 C23 C24 117.3(8) . .
C28 C23 C22 119.9(7) . .
C24 C23 C22 122.0(8) . .
C25 C24 C23 120.2(8) . .
C25 C24 H24 119.9 . .
C23 C24 H24 119.9 . .
C26 C25 C24 121.0(8) . .
C26 C25 H25 119.5 . .
C24 C25 H25 119.5 . .
C25 C26 C27 119.7(8) . .
C25 C26 N6 121.0(7) . .
C27 C26 N6 119.1(7) . .
C26 C27 C28 117.5(8) . .
C26 C27 H27 121.2 . .
C28 C27 H27 121.2 . .
C23 C28 C27 124.0(8) . .
C23 C28 H28 118.0 . .
C27 C28 H28 118.0 . .
O4 C29 N6 130.7(9) . .
O4 C29 C30 120.3(8) . .
N6 C29 C30 109.0(7) . .
N5 C30 C31 120.6(8) . .
N5 C30 C29 113.0(7) . .
C31 C30 C29 126.3(8) . .
C32 C31 C30 116.3(9) . .
C32 C31 H31 121.8 . .
C30 C31 H31 121.8 . .
C31 C32 C33 123.5(9) . .
C31 C32 H32 118.3 . .
C33 C32 H32 118.3 . .
C32 C33 C34 116.3(9) . .
C32 C33 H33 121.8 . .
C34 C33 H33 121.8 . .
N5 C34 C33 119.9(8) . .
N5 C34 C35 112.5(7) . .
C33 C34 C35 127.6(8) . .
O3 C35 N4 125.9(8) . .
O3 C35 C34 122.0(7) . .
N4 C35 C34 112.1(8) . .
C37 C36 C41 121.3(7) . .
C37 C36 N4 120.0(7) . .
C41 C36 N4 118.6(7) . .
C36 C37 C38 118.5(8) . .
C36 C37 H37 120.7 . .
C38 C37 H37 120.7 . .
C39 C38 C37 121.9(8) . .
C39 C38 H38 119.0 . .
C37 C38 H38 119.0 . .
C38 C39 C40 119.8(7) . .
C38 C39 C42 120.2(8) . .
C40 C39 C42 119.9(7) . .
C39 C40 C41 119.7(7) . .
C39 C40 H40 120.1 . .
C41 C40 H40 120.1 . .
C36 C41 C40 118.6(8) . .
C36 C41 H41 120.7 . .
C40 C41 H41 120.7 . .
O12 C42 O11 125.9(8) . .
O12 C42 C39 117.5(8) . .
O11 C42 C39 116.7(7) . .
O20 C43 O19 123.8(9) . .
O20 C43 C44 119.5(9) . .
O19 C43 C44 116.6(8) . .
O20 C43 Zn1 77.1(6) . .
O19 C43 Zn1 46.8(4) . .
C44 C43 Zn1 163.3(7) . .
C49 C44 C45 120.0(8) . .
C49 C44 C43 120.4(8) . .
C45 C44 C43 119.5(8) . .
C46 C45 C44 120.9(8) . .
C46 C45 H45 119.6 . .
C44 C45 H45 119.6 . .
C45 C46 C47 120.1(8) . .
C45 C46 H46 120.0 . .
C47 C46 H46 120.0 . .
C48 C47 N7 121.2(7) . .
C48 C47 C46 118.4(8) . .
N7 C47 C46 120.0(8) . .
C47 C48 C49 120.5(8) . .
C47 C48 H48 119.8 . .
C49 C48 H48 119.8 . .
C44 C49 C48 120.1(8) . .
C44 C49 H49 120.0 . .
C48 C49 H49 120.0 . .
O16 C50 N7 125.4(8) . .
O16 C50 C51 124.2(7) . .
N7 C50 C51 110.4(7) . .
N8 C51 C52 119.5(8) . .
N8 C51 C50 112.8(7) . .
C52 C51 C50 127.7(8) . .
C53 C52 C51 119.2(9) . .
C53 C52 H52 120.4 . .
C51 C52 H52 120.4 . .
C54 C53 C52 120.3(9) . .
C54 C53 H53 119.9 . .
C52 C53 H53 119.9 . .
C53 C54 C55 120.3(9) . .
C53 C54 H54 119.8 . .
C55 C54 H54 119.8 . .
N8 C55 C54 118.0(8) . .
N8 C55 C56 110.8(7) . .
C54 C55 C56 131.1(8) . .
O15 C56 N9 125.9(8) . .
O15 C56 C55 120.2(8) . .
N9 C56 C55 113.9(8) . .
C58 C57 C63 120.3(8) . .
C58 C57 N9 119.6(8) . .
C63 C57 N9 119.9(8) . .
C59 C58 C57 119.0(9) . .
C59 C58 H58 120.5 . .
C57 C58 H58 120.5 . .
C60 C59 C58 121.6(9) . .
C60 C59 H59 119.2 . .
C58 C59 H59 119.2 . .
C59 C60 C62 119.2(8) . .
C59 C60 C61 121.6(9) . 1_445
C62 C60 C61 119.0(9) . 1_445
O21 C61 O22 122.0(10) . .
O21 C61 C60 119.9(11) . 1_665
O22 C61 C60 118.1(11) . 1_665
O21 C61 Zn5 49.4(5) . .
O22 C61 Zn5 73.2(6) . .
C60 C61 Zn5 166.8(9) 1_665 .
C63 C62 C60 121.5(9) . .
C63 C62 H62 119.3 . .
C60 C62 H62 119.3 . .
C62 C63 C57 118.5(9) . .
C62 C63 H63 120.8 . .
C57 C63 H63 120.8 . .
O26 C64 O25 127.4(8) . .
O26 C64 C65 116.0(8) . 1_565
O25 C64 C65 116.5(9) . 1_565
C66 C65 C70 118.4(8) . .
C66 C65 C64 119.6(9) . 1_545
C70 C65 C64 121.3(8) . 1_545
C67 C66 C65 122.6(10) . .
C67 C66 H66 118.7 . .
C65 C66 H66 118.7 . .
C66 C67 C68 119.7(9) . .
C66 C67 H67 120.1 . .
C68 C67 H67 120.1 . .
C69 C68 N12 121.8(8) . .
C69 C68 C67 117.5(8) . .
N12 C68 C67 120.6(7) . .
C68 C69 C70 121.5(9) . .
C68 C69 H69 119.2 . .
C70 C69 H69 119.2 . .
C69 C70 C65 119.8(8) . .
C69 C70 H70 120.1 . .
C65 C70 H70 120.1 . .
O17 C71 N12 128.2(10) . .
O17 C71 C72 119.7(9) . .
N12 C71 C72 112.1(8) . .
N11 C72 C73 121.3(9) . .
N11 C72 C71 111.4(8) . .
C73 C72 C71 127.3(9) . .
C72 C73 C74 117.6(10) . .
C72 C73 H73 121.2 . .
C74 C73 H73 121.2 . .
C73 C74 C75 121.9(10) . .
C73 C74 H74 119.1 . .
C75 C74 H74 119.1 . .
C74 C75 C76 116.8(9) . .
C74 C75 H75 121.6 . .
C76 C75 H75 121.6 . .
N11 C76 C75 120.1(8) . .
N11 C76 C77 114.1(7) . .
C75 C76 C77 125.8(8) . .
O18 C77 N10 127.2(8) . .
O18 C77 C76 121.3(7) . .
N10 C77 C76 111.4(7) . .
C83 C78 N10 121.3(7) . .
C83 C78 C79 118.8(8) . .
N10 C78 C79 119.9(8) . .
C80 C79 C78 118.7(9) . .
C80 C79 H79 120.6 . .
C78 C79 H79 120.6 . .
C81 C80 C79 122.1(9) . .
C81 C80 H80 119.0 . .
C79 C80 H80 119.0 . .
C80 C81 C82 119.7(8) . .
C80 C81 C84 120.5(8) . .
C82 C81 C84 119.9(8) . .
C83 C82 C81 119.5(8) . .
C83 C82 H82 120.3 . .
C81 C82 H82 120.3 . .
C78 C83 C82 120.8(8) . .
C78 C83 H83 119.6 . .
C82 C83 H83 119.6 . .
O24 C84 O23 124.4(9) . .
O24 C84 C81 119.5(9) . .
O23 C84 C81 116.1(9) . .
C8 N1 C5 118.2(7) . .
C8 N1 Co1 115.0(6) . .
C5 N1 Co1 126.8(6) . .
C9 N2 C13 123.3(7) . .
C9 N2 Co1 118.4(6) . .
C13 N2 Co1 118.2(6) . .
C14 N3 C15 120.7(7) . .
C14 N3 Co1 114.6(5) . .
C15 N3 Co1 124.6(5) . .
C35 N4 C36 122.3(7) . .
C35 N4 Co1 115.7(6) . .
C36 N4 Co1 121.6(5) . .
C34 N5 C30 123.2(7) . .
C34 N5 Co1 118.5(5) . .
C30 N5 Co1 118.3(6) . .
C29 N6 C26 118.0(7) . .
C29 N6 Co1 118.5(6) . .
C26 N6 Co1 123.5(5) . .
C50 N7 C47 120.9(7) . .
C50 N7 Co2 116.1(6) . .
C47 N7 Co2 123.0(5) . .
C51 N8 C55 122.6(7) . .
C51 N8 Co2 119.8(6) . .
C55 N8 Co2 117.5(5) . .
C56 N9 C57 122.5(7) . .
C56 N9 Co2 115.2(6) . .
C57 N9 Co2 122.1(6) . .
C77 N10 C78 115.8(7) . .
C77 N10 Co2 115.2(5) . .
C78 N10 Co2 128.9(5) . .
C76 N11 C72 122.2(7) . .
C76 N11 Co2 118.0(6) . .
C72 N11 Co2 119.7(6) . .
C71 N12 C68 115.2(8) . .
C71 N12 Co2 116.2(6) . .
C68 N12 Co2 128.5(6) . .
C1 O5 Zn1 115.7(6) . 1_545
C1 O6 Zn3 129.3(7) . 1_545
C21 O7 Zn1 121.8(6) . .
C21 O8 Zn2 145.0(6) . .
C22 O9 Zn2 129.1(5) . 2_657
C22 O10 Zn4 116.6(5) . 1_546
C42 O11 Zn2 130.0(5) . .
C42 O12 Zn3 129.9(5) . .
Zn1 O13 Zn3 114.2(3) . .
Zn1 O13 Zn2 113.0(2) . .
Zn3 O13 Zn2 98.2(2) . .
Zn2 O14 Zn3 87.8(2) . .
C43 O19 Zn1 105.5(6) . .
C61 O21 Zn5 102.2(7) . .
C61 O22 Zn5 77.7(7) . .
C84 O23 Zn4 118.6(6) . .
C64 O25 Zn5 123.5(6) . .
C64 O26 Zn4 129.6(6) . .
Zn5 O27 Zn4 111.7(2) . .
Zn5 O27 Zn2 121.7(3) . 2_666
Zn4 O27 Zn2 105.7(2) . 2_666
N2 Co1 N5 179.0(3) . .
N2 Co1 N6 99.1(3) . .
N5 Co1 N6 81.1(3) . .
N2 Co1 N1 81.3(3) . .
N5 Co1 N1 97.7(3) . .
N6 Co1 N1 91.2(3) . .
N2 Co1 N4 98.7(3) . .
N5 Co1 N4 81.1(3) . .
N6 Co1 N4 162.2(3) . .
N1 Co1 N4 90.6(3) . .
N2 Co1 N3 81.6(3) . .
N5 Co1 N3 99.3(3) . .
N6 Co1 N3 91.3(3) . .
N1 Co1 N3 163.0(3) . .
N4 Co1 N3 92.2(3) . .
N8 Co2 N11 176.9(3) . .
N8 Co2 N9 82.4(3) . .
N11 Co2 N9 98.8(3) . .
N8 Co2 N12 96.6(3) . .
N11 Co2 N12 80.5(3) . .
N9 Co2 N12 90.4(3) . .
N8 Co2 N7 80.9(3) . .
N11 Co2 N7 97.9(3) . .
N9 Co2 N7 163.3(3) . .
N12 Co2 N7 91.1(3) . .
N8 Co2 N10 101.6(3) . .
N11 Co2 N10 81.2(3) . .
N9 Co2 N10 91.6(3) . .
N12 Co2 N10 161.8(3) . .
N7 Co2 N10 92.2(3) . .
O13 Zn1 O19 120.6(3) . .
O13 Zn1 O7 115.6(2) . .
O19 Zn1 O7 110.5(3) . .
O13 Zn1 O5 109.1(3) . 1_565
O19 Zn1 O5 96.8(3) . 1_565
O7 Zn1 O5 100.5(3) . 1_565
O13 Zn1 C43 103.5(3) . .
O19 Zn1 C43 27.7(3) . .
O7 Zn1 C43 104.4(3) . .
O5 Zn1 C43 124.3(3) 1_565 .
O11 Zn2 O8 169.1(3) . .
O11 Zn2 O9 85.9(2) . 2_657
O8 Zn2 O9 85.0(2) . 2_657
O11 Zn2 O13 93.2(2) . .
O8 Zn2 O13 95.6(2) . .
O9 Zn2 O13 177.3(2) 2_657 .
O11 Zn2 O27 95.3(2) . 2_666
O8 Zn2 O27 90.7(2) . 2_666
O9 Zn2 O27 90.2(2) 2_657 2_666
O13 Zn2 O27 92.4(2) . 2_666
O11 Zn2 O14 88.4(2) . .
O8 Zn2 O14 86.3(2) . .
O9 Zn2 O14 94.3(2) 2_657 .
O13 Zn2 O14 83.1(2) . .
O27 Zn2 O14 174.4(2) 2_666 .
O11 Zn2 Zn3 77.55(17) . .
O8 Zn2 Zn3 105.33(17) . .
O9 Zn2 Zn3 137.07(17) 2_657 .
O13 Zn2 Zn3 40.26(14) . .
O27 Zn2 Zn3 130.23(14) 2_666 .
O14 Zn2 Zn3 46.54(15) . .
O12 Zn3 O13 94.2(2) . .
O12 Zn3 O6 168.5(3) . 1_565
O13 Zn3 O6 90.6(2) . 1_565
O12 Zn3 O2W 87.2(3) . .
O13 Zn3 O2W 172.8(3) . .
O6 Zn3 O2W 86.7(3) 1_565 .
O12 Zn3 O1W 95.2(3) . .
O13 Zn3 O1W 93.3(3) . .
O6 Zn3 O1W 95.0(3) 1_565 .
O2W Zn3 O1W 93.5(4) . .
O12 Zn3 O14 85.9(2) . .
O13 Zn3 O14 83.5(2) . .
O6 Zn3 O14 84.3(2) 1_565 .
O2W Zn3 O14 89.6(3) . .
O1W Zn3 O14 176.7(3) . .
O12 Zn3 Zn2 76.54(15) . .
O13 Zn3 Zn2 41.52(15) . .
O6 Zn3 Zn2 100.60(19) 1_565 .
O2W Zn3 Zn2 132.6(3) . .
O1W Zn3 Zn2 131.6(3) . .
O14 Zn3 Zn2 45.64(15) . .
O10 Zn4 O26 101.2(3) 1_564 .
O10 Zn4 O23 108.2(3) 1_564 .
O26 Zn4 O23 118.0(3) . .
O10 Zn4 O27 120.8(2) 1_564 .
O26 Zn4 O27 108.0(3) . .
O23 Zn4 O27 101.7(2) . .
O27 Zn5 O21 135.1(3) . .
O27 Zn5 O25 106.2(3) . .
O21 Zn5 O25 99.1(3) . .
O27 Zn5 O3W 100.8(3) . .
O21 Zn5 O3W 112.6(3) . .
O25 Zn5 O3W 96.4(3) . .
O27 Zn5 O22 88.7(2) . .
O21 Zn5 O22 57.3(3) . .
O25 Zn5 O22 155.0(3) . .
O3W Zn5 O22 100.4(3) . .
O27 Zn5 C61 111.9(3) . .
O21 Zn5 C61 28.4(3) . .
O25 Zn5 C61 126.5(4) . .
O3W Zn5 C61 111.2(3) . .
O22 Zn5 C61 29.1(3) . .
O4W Zn6 O5W 88.4(7) . .
O4W Zn6 O8W 91.9(6) . .
O5W Zn6 O8W 178.9(7) . .
O4W Zn6 O6W 177.7(8) . .
O5W Zn6 O6W 91.4(6) . .
O8W Zn6 O6W 88.5(5) . .
O4W Zn6 O9W 89.4(6) . .
O5W Zn6 O9W 89.5(7) . .
O8W Zn6 O9W 91.6(6) . .
O6W Zn6 O9W 88.3(6) . .
O4W Zn6 O7W 92.1(7) . .
O5W Zn6 O7W 89.4(7) . .
O8W Zn6 O7W 89.5(6) . .
O6W Zn6 O7W 90.3(6) . .
O9W Zn6 O7W 178.2(6) . .

loop_
_geom_bond_atom_site_label_1
_geom_bond_atom_site_label_2
_geom_bond_distance
_geom_bond_site_symmetry_2
C1 O6 1.240(10) .
C1 O5 1.267(11) .
C1 C2 1.479(12) .
C2 C7 1.369(13) .
C2 C3 1.403(13) .
C3 C4 1.379(12) .
C3 H3 0.9500 .
C4 C5 1.372(12) .
C4 H4 0.9500 .
C5 C6 1.350(13) .
C5 N1 1.397(11) .
C6 C7 1.372(12) .
C6 H6 0.9500 .
C7 H7 0.9500 .
C8 O1 1.243(10) .
C8 N1 1.336(11) .
C8 C9 1.454(12) .
C9 N2 1.311(10) .
C9 C10 1.380(13) .
C10 C11 1.407(14) .
C10 H10 0.9500 .
C11 C12 1.395(14) .
C11 H11 0.9500 .
C12 C13 1.421(13) .
C12 H12 0.9500 .
C13 N2 1.319(11) .
C13 C14 1.476(13) .
C14 O2 1.258(10) .
C14 N3 1.332(11) .
C15 C20 1.370(11) .
C15 C16 1.376(12) .
C15 N3 1.415(11) .
C16 C17 1.358(11) .
C16 H16 0.9500 .
C17 C18 1.386(11) .
C17 H17 0.9500 .
C18 C19 1.347(12) .
C18 C21 1.492(12) 1_445
C19 C20 1.404(12) .
C19 H19 0.9500 .
C20 H20 0.9500 .
C21 O8 1.239(10) .
C21 O7 1.274(10) .
C21 C18 1.492(12) 1_665
C22 O9 1.257(9) .
C22 O10 1.289(10) .
C22 C23 1.442(12) .
C23 C28 1.356(12) .
C23 C24 1.396(11) .
C24 C25 1.382(12) .
C24 H24 0.9500 .
C25 C26 1.373(11) .
C25 H25 0.9500 .
C26 C27 1.392(11) .
C26 N6 1.453(11) .
C27 C28 1.390(12) .
C27 H27 0.9500 .
C28 H28 0.9500 .
C29 O4 1.250(10) .
C29 N6 1.308(10) .
C29 C30 1.528(12) .
C30 N5 1.318(10) .
C30 C31 1.386(12) .
C31 C32 1.363(13) .
C31 H31 0.9500 .
C32 C33 1.371(13) .
C32 H32 0.9500 .
C33 C34 1.399(12) .
C33 H33 0.9500 .
C34 N5 1.313(10) .
C34 C35 1.477(11) .
C35 O3 1.254(10) .
C35 N4 1.315(10) .
C36 C37 1.368(11) .
C36 C41 1.381(11) .
C36 N4 1.443(10) .
C37 C38 1.367(12) .
C37 H37 0.9500 .
C38 C39 1.352(11) .
C38 H38 0.9500 .
C39 C40 1.375(11) .
C39 C42 1.503(11) .
C40 C41 1.393(11) .
C40 H40 0.9500 .
C41 H41 0.9500 .
C42 O12 1.241(10) .
C42 O11 1.294(10) .
C43 O20 1.211(10) .
C43 O19 1.252(11) .
C43 C44 1.514(12) .
C43 Zn1 2.593(10) .
C44 C49 1.365(11) .
C44 C45 1.373(12) .
C45 C46 1.373(12) .
C45 H45 0.9500 .
C46 C47 1.407(11) .
C46 H46 0.9500 .
C47 C48 1.383(11) .
C47 N7 1.390(10) .
C48 C49 1.398(11) .
C48 H48 0.9500 .
C49 H49 0.9500 .
C50 O16 1.217(9) .
C50 N7 1.356(10) .
C50 C51 1.491(11) .
C51 N8 1.331(10) .
C51 C52 1.389(12) .
C52 C53 1.371(14) .
C52 H52 0.9500 .
C53 C54 1.361(13) .
C53 H53 0.9500 .
C54 C55 1.383(12) .
C54 H54 0.9500 .
C55 N8 1.366(10) .
C55 C56 1.464(12) .
C56 O15 1.279(11) .
C56 N9 1.319(11) .
C57 C58 1.386(13) .
C57 C63 1.417(12) .
C57 N9 1.441(10) .
C58 C59 1.381(13) .
C58 H58 0.9500 .
C59 C60 1.362(13) .
C59 H59 0.9500 .
C60 C62 1.394(13) .
C60 C61 1.504(14) 1_445
C61 O21 1.228(13) .
C61 O22 1.257(13) .
C61 C60 1.504(14) 1_665
C61 Zn5 2.525(11) .
C62 C63 1.361(13) .
C62 H62 0.9500 .
C63 H63 0.9500 .
C64 O26 1.260(12) .
C64 O25 1.279(11) .
C64 C65 1.503(12) 1_565
C65 C66 1.376(13) .
C65 C70 1.392(14) .
C65 C64 1.503(12) 1_545
C66 C67 1.349(13) .
C66 H66 0.9500 .
C67 C68 1.428(14) .
C67 H67 0.9500 .
C68 C69 1.376(11) .
C68 N12 1.418(10) .
C69 C70 1.390(12) .
C69 H69 0.9500 .
C70 H70 0.9500 .
C71 O17 1.258(11) .
C71 N12 1.321(12) .
C71 C72 1.507(13) .
C72 N11 1.315(11) .
C72 C73 1.347(13) .
C73 C74 1.365(15) .
C73 H73 0.9500 .
C74 C75 1.365(14) .
C74 H74 0.9500 .
C75 C76 1.389(12) .
C75 H75 0.9500 .
C76 N11 1.310(10) .
C76 C77 1.496(11) .
C77 O18 1.260(10) .
C77 N10 1.329(10) .
C78 C83 1.374(11) .
C78 N10 1.426(10) .
C78 C79 1.429(12) .
C79 C80 1.375(12) .
C79 H79 0.9500 .
C80 C81 1.358(12) .
C80 H80 0.9500 .
C81 C82 1.399(12) .
C81 C84 1.495(12) .
C82 C83 1.394(12) .
C82 H82 0.9500 .
C83 H83 0.9500 .
C84 O24 1.228(11) .
C84 O23 1.265(10) .
N1 Co1 1.941(7) .
N2 Co1 1.851(7) .
N3 Co1 1.976(6) .
N4 Co1 1.945(7) .
N5 Co1 1.862(6) .
N6 Co1 1.937(7) .
N7 Co2 1.968(6) .
N8 Co2 1.851(6) .
N9 Co2 1.922(7) .
N10 Co2 1.984(7) .
N11 Co2 1.881(7) .
N12 Co2 1.960(7) .
O1W Zn3 2.122(8) .
O2W Zn3 2.092(7) .
O3W Zn5 2.020(7) .
O5 Zn1 1.986(6) 1_545
O4W Zn6 1.903(15) .
O6 Zn3 2.060(6) 1_545
O5W Zn6 2.027(16) .
O7 Zn1 1.962(6) .
O6W Zn6 2.137(15) .
O8 Zn2 2.050(6) .
O7W Zn6 2.172(19) .
O9 Zn2 2.093(6) 2_657
O8W Zn6 2.097(13) .
O10 Zn4 1.947(6) 1_546
O9W Zn6 2.151(13) .
O11 Zn2 1.971(5) .
O12 Zn3 2.025(6) .
O13 Zn1 1.952(5) .
O13 Zn3 2.058(5) .
O13 Zn2 2.111(5) .
O14 Zn2 2.255(6) .
O14 Zn3 2.289(6) .
O19 Zn1 1.961(6) .
O21 Zn5 1.962(7) .
O22 Zn5 2.474(8) .
O23 Zn4 1.953(6) .
O25 Zn5 1.986(6) .
O26 Zn4 1.951(6) .
O27 Zn5 1.930(5) .
O27 Zn4 1.993(5) .
O27 Zn2 2.123(5) 2_666
Zn1 O5 1.986(6) 1_565
Zn2 O9 2.093(6) 2_657
Zn2 O27 2.123(5) 2_666
Zn2 Zn3 3.1516(16) .
Zn3 O6 2.060(6) 1_565
Zn4 O10 1.947(6) 1_564
